data_7002113
loop_
_publ_author_name
'Xi, Zhenxing'
'Liu, Bin'
'Lu, Chunxin'
'Chen, Wanzhi'

_publ_section_title
;
 Cobalt(iii) complexes bearing bidentate, tridentate, and tetradentate
 N-heterocyclic carbenes: synthesis, X-ray structures and catalytic
 activities
;
_journal_issue 35
_journal_name_full 'Dalton Transactions'
_journal_page_first 7008
_journal_paper_doi 10.1039/b906242d
_journal_year 2009
_chemical_formula_sum 'C26 H22 Cl Co F12 N10 P2'
_chemical_formula_weight 858.86
_chemical_name_systematic
;
?
;
_space_group_IT_number 2
_symmetry_cell_setting triclinic
_symmetry_space_group_name_Hall '-P 1'
_symmetry_space_group_name_H-M 'P -1'
_atom_sites_solution_hydrogens geom
_atom_sites_solution_primary direct
_atom_sites_solution_secondary difmap
_audit_creation_method SHELXL-97
_cell_angle_alpha 84.192(2)
_cell_angle_beta 78.4400(10)
_cell_angle_gamma 70.3810(10)
_cell_formula_units_Z 2
_cell_length_a 11.0710(10)
_cell_length_b 11.5700(11)
_cell_length_c 13.3660(16)
_cell_measurement_temperature 298(2)
_cell_volume 1578.9(3)
_computing_cell_refinement 'Bruker SMART'
_computing_data_collection 'Bruker SMART'
_computing_data_reduction 'Bruker SHELXTL'
_computing_molecular_graphics 'Bruker SHELXTL'
_computing_publication_material 'Bruker SHELXTL'
_computing_structure_refinement 'Bruker SHELXTL'
_computing_structure_solution 'Bruker SHELXTL'
_diffrn_ambient_temperature 298(2)
_diffrn_measured_fraction_theta_full 0.984
_diffrn_measured_fraction_theta_max 0.984
_diffrn_radiation_monochromator graphite
_diffrn_radiation_source 'fine-focus sealed tube'
_diffrn_radiation_type MoK\a
_diffrn_radiation_wavelength 0.71073
_diffrn_reflns_av_R_equivalents 0.0263
_diffrn_reflns_av_sigmaI/netI 0.0691
_diffrn_reflns_limit_h_max 13
_diffrn_reflns_limit_h_min -13
_diffrn_reflns_limit_k_max 13
_diffrn_reflns_limit_k_min -13
_diffrn_reflns_limit_l_max 11
_diffrn_reflns_limit_l_min -15
_diffrn_reflns_number 8294
_diffrn_reflns_theta_full 25.01
_diffrn_reflns_theta_max 25.01
_diffrn_reflns_theta_min 1.56
_exptl_absorpt_coefficient_mu 0.840
_exptl_absorpt_correction_T_max 0.8843
_exptl_absorpt_correction_T_min 0.8367
_exptl_absorpt_correction_type multi-scan
_exptl_absorpt_process_details sadabs
_exptl_crystal_colour yellow
_exptl_crystal_density_diffrn 1.807
_exptl_crystal_density_method 'not measured'
_exptl_crystal_description block
_exptl_crystal_F_000 860
_exptl_crystal_size_max 0.22
_exptl_crystal_size_mid 0.18
_exptl_crystal_size_min 0.15
_refine_diff_density_max 0.454
_refine_diff_density_min -0.339
_refine_diff_density_rms 0.067
_refine_ls_extinction_method none
_refine_ls_goodness_of_fit_ref 0.942
_refine_ls_hydrogen_treatment constr
_refine_ls_matrix_type full
_refine_ls_number_parameters 524
_refine_ls_number_reflns 5477
_refine_ls_number_restraints 0
_refine_ls_restrained_S_all 0.942
_refine_ls_R_factor_all 0.0873
_refine_ls_R_factor_gt 0.0496
_refine_ls_shift/su_max 0.001
_refine_ls_shift/su_mean 0.000
_refine_ls_structure_factor_coef Fsqd
_refine_ls_weighting_details 'calc w=1/[\s^2^(Fo^2^)+(0.0646P)^2^+0.0000P] where P=(Fo^2^+2Fc^2^)/3'
_refine_ls_weighting_scheme calc
_refine_ls_wR_factor_gt 0.1137
_refine_ls_wR_factor_ref 0.1283
_reflns_number_gt 3431
_reflns_number_total 5477
_reflns_threshold_expression >2sigma(I)
_cod_data_source_file b906242d.txt
_cod_data_source_block complex2
_cod_depositor_comments
;
The following automatic conversions were performed:
'_symmetry_cell_setting' value 'Triclinic' changed to 'triclinic'
according to '/home/saulius/struct/CIF-dictionaries/cif_core.dic'
dictionary named 'cif_core.dic' version 2.4.1 from 2010-06-29.

Automatic conversion script
Id: cif_fix_enum 1527 2010-12-29 10:47:43Z saulius 
;
_cod_original_sg_symbol_H-M 'P-1 '
_cod_database_code 7002113

loop_
_symmetry_equiv_pos_as_xyz
'x, y, z'
'-x, -y, -z'

loop_
_atom_site_label
_atom_site_type_symbol
_atom_site_fract_x
_atom_site_fract_y
_atom_site_fract_z
_atom_site_U_iso_or_equiv
_atom_site_adp_type
_atom_site_occupancy
_atom_site_symmetry_multiplicity
_atom_site_calc_flag
_atom_site_refinement_flags
_atom_site_disorder_assembly
_atom_site_disorder_group
Co1 Co 0.00361(5) 0.25884(5) 0.26950(4) 0.03592(18) Uani 1 1 d . . .
Cl1 Cl -0.16427(11) 0.30377(11) 0.40194(8) 0.0514(3) Uani 1 1 d . . .
F1 F 0.6891(19) 0.2471(13) 1.0332(12) 0.098(4) Uani 0.50 1 d P A 1
F2 F 0.7174(19) 0.1089(12) 0.8352(11) 0.108(5) Uani 0.50 1 d P A 1
F3 F 0.7505(12) 0.2768(9) 0.8633(9) 0.110(3) Uani 0.50 1 d P A 1
F4 F 0.5556(14) 0.2659(15) 0.9228(14) 0.113(5) Uani 0.50 1 d P A 1
F5 F 0.6325(11) 0.0928(9) 1.0019(9) 0.099(3) Uani 0.50 1 d P A 1
F6 F 0.8306(17) 0.0957(15) 0.9509(15) 0.139(6) Uani 0.50 1 d P A 1
F1' F 0.6738(19) 0.1855(16) 1.0446(14) 0.156(8) Uani 0.50 1 d P A 2
F2' F 0.7228(19) 0.1761(19) 0.8143(14) 0.168(8) Uani 0.50 1 d P A 2
F3' F 0.6012(16) 0.3111(17) 0.9294(17) 0.153(6) Uani 0.50 1 d P A 2
F4' F 0.5916(11) 0.1304(15) 0.9316(13) 0.148(5) Uani 0.50 1 d P A 2
F5' F 0.8065(17) 0.0504(13) 0.9280(16) 0.117(7) Uani 0.50 1 d P A 2
F6' F 0.8164(11) 0.2256(14) 0.9236(13) 0.135(4) Uani 0.50 1 d P A 2
F7 F 0.4376(4) 0.3253(4) 0.7175(3) 0.1139(13) Uani 1 1 d . . .
F8 F 0.3422(4) 0.1392(3) 0.6242(3) 0.1063(12) Uani 1 1 d . . .
F9 F 0.3812(5) 0.3132(4) 0.5721(3) 0.1381(17) Uani 1 1 d . . .
F10 F 0.2452(3) 0.3073(4) 0.7126(4) 0.1275(15) Uani 1 1 d . . .
F11 F 0.3903(4) 0.1528(4) 0.7728(3) 0.1265(15) Uani 1 1 d . . .
F12 F 0.5325(3) 0.1554(4) 0.6360(4) 0.1457(18) Uani 1 1 d . . .
P1 P 0.69814(13) 0.18301(14) 0.93106(11) 0.0586(4) Uani 1 1 d . . .
P2 P 0.39264(14) 0.23264(14) 0.67091(11) 0.0633(4) Uani 1 1 d . . .
N1 N 0.0981(4) 0.0282(3) 0.3533(3) 0.0467(9) Uani 1 1 d . . .
N2 N 0.1595(3) 0.1490(3) 0.4264(3) 0.0468(9) Uani 1 1 d . . .
N3 N -0.0405(3) 0.1143(3) 0.2427(3) 0.0416(8) Uani 1 1 d . . .
N4 N -0.0054(4) -0.0951(3) 0.2986(3) 0.0554(10) Uani 1 1 d . . .
N5 N 0.0666(3) 0.3841(3) 0.3109(2) 0.0395(8) Uani 1 1 d . . .
N6 N 0.0871(3) 0.2782(3) 0.0626(2) 0.0384(8) Uani 1 1 d . . .
N7 N 0.2623(3) 0.1729(3) 0.1169(3) 0.0408(8) Uani 1 1 d . . .
N8 N -0.1038(3) 0.3640(3) 0.1694(2) 0.0363(8) Uani 1 1 d . . .
N9 N -0.0877(4) 0.4073(3) -0.0108(3) 0.0446(9) Uani 1 1 d . . .
N10 N 0.3769(4) 0.3196(4) 0.1801(3) 0.0599(11) Uani 1 1 d . . .
C1 C 0.0967(4) 0.1460(4) 0.3536(3) 0.0414(10) Uani 1 1 d . . .
C2 C 0.2037(5) 0.0328(4) 0.4718(4) 0.0549(12) Uani 1 1 d . . .
H2 H 0.2522 0.0110 0.5242 0.066 Uiso 1 1 calc R . .
C3 C 0.1636(5) -0.0422(4) 0.4261(4) 0.0569(13) Uani 1 1 d . . .
H3 H 0.1777 -0.1255 0.4409 0.068 Uiso 1 1 calc R . .
C4 C 0.0150(4) 0.0101(4) 0.2939(3) 0.0451(11) Uani 1 1 d . . .
C5 C -0.0912(5) -0.0978(5) 0.2419(4) 0.0633(14) Uani 1 1 d . . .
H5 H -0.1105 -0.1700 0.2423 0.076 Uiso 1 1 calc R . .
C6 C -0.1508(5) -0.0011(5) 0.1846(4) 0.0651(14) Uani 1 1 d . . .
H6 H -0.2083 -0.0067 0.1447 0.078 Uiso 1 1 calc R . .
C7 C -0.1242(5) 0.1050(5) 0.1868(4) 0.0585(13) Uani 1 1 d . . .
H7 H -0.1655 0.1732 0.1484 0.070 Uiso 1 1 calc R . .
C8 C 0.1547(5) 0.2627(5) 0.4646(4) 0.0639(14) Uani 1 1 d . . .
H8A H 0.2374 0.2510 0.4850 0.077 Uiso 1 1 calc R . .
H8B H 0.0880 0.2810 0.5255 0.077 Uiso 1 1 calc R . .
C9 C 0.1272(4) 0.3726(4) 0.3916(3) 0.0437(10) Uani 1 1 d . . .
C10 C 0.1644(5) 0.4673(5) 0.4159(4) 0.0549(12) Uani 1 1 d . . .
H10 H 0.2020 0.4594 0.4736 0.066 Uiso 1 1 calc R . .
C11 C 0.1468(5) 0.5720(5) 0.3564(4) 0.0649(14) Uani 1 1 d . . .
H11 H 0.1723 0.6357 0.3723 0.078 Uiso 1 1 calc R . .
C12 C 0.0909(5) 0.5813(4) 0.2729(4) 0.0570(13) Uani 1 1 d . . .
H12 H 0.0790 0.6513 0.2301 0.068 Uiso 1 1 calc R . .
C13 C 0.0528(4) 0.4885(4) 0.2525(3) 0.0461(11) Uani 1 1 d . . .
H13 H 0.0148 0.4967 0.1949 0.055 Uiso 1 1 calc R . .
C14 C 0.1355(4) 0.2286(4) 0.1495(3) 0.0351(9) Uani 1 1 d . . .
C15 C 0.2931(5) 0.1870(4) 0.0120(3) 0.0487(12) Uani 1 1 d . . .
H15 H 0.3756 0.1562 -0.0274 0.058 Uiso 1 1 calc R . .
C16 C 0.1855(5) 0.2517(4) -0.0229(3) 0.0478(11) Uani 1 1 d . . .
H16 H 0.1773 0.2747 -0.0905 0.057 Uiso 1 1 calc R . .
C17 C -0.0421(4) 0.3542(4) 0.0712(3) 0.0401(10) Uani 1 1 d . . .
C18 C -0.2115(5) 0.4787(4) 0.0071(4) 0.0547(13) Uani 1 1 d . . .
H18 H -0.2496 0.5181 -0.0484 0.066 Uiso 1 1 calc R . .
C19 C -0.2860(5) 0.4975(4) 0.1030(4) 0.0521(12) Uani 1 1 d . . .
H19 H -0.3726 0.5477 0.1130 0.063 Uiso 1 1 calc R . .
C20 C -0.2262(4) 0.4383(4) 0.1840(3) 0.0472(11) Uani 1 1 d . . .
H20 H -0.2730 0.4508 0.2502 0.057 Uiso 1 1 calc R . .
C21 C 0.3614(4) 0.1149(4) 0.1806(4) 0.0539(12) Uani 1 1 d . . .
H21A H 0.4360 0.0573 0.1403 0.065 Uiso 1 1 calc R . .
H21B H 0.3263 0.0692 0.2370 0.065 Uiso 1 1 calc R . .
C22 C 0.4052(4) 0.2073(5) 0.2221(4) 0.0522(12) Uani 1 1 d . . .
C23 C 0.4770(5) 0.1705(6) 0.2996(4) 0.0777(17) Uani 1 1 d . . .
H23 H 0.4956 0.0907 0.3273 0.093 Uiso 1 1 calc R . .
C24 C 0.5206(6) 0.2546(8) 0.3351(5) 0.090(2) Uani 1 1 d . . .
H24 H 0.5689 0.2326 0.3875 0.108 Uiso 1 1 calc R . .
C25 C 0.4921(6) 0.3689(7) 0.2927(5) 0.087(2) Uani 1 1 d . . .
H25 H 0.5203 0.4271 0.3155 0.105 Uiso 1 1 calc R . .
C26 C 0.4207(5) 0.3987(6) 0.2152(5) 0.0739(16) Uani 1 1 d . . .
H26 H 0.4022 0.4777 0.1860 0.089 Uiso 1 1 calc R . .

loop_
_atom_site_aniso_label
_atom_site_aniso_U_11
_atom_site_aniso_U_22
_atom_site_aniso_U_33
_atom_site_aniso_U_23
_atom_site_aniso_U_13
_atom_site_aniso_U_12
Co1 0.0421(3) 0.0322(3) 0.0333(3) 0.0053(2) -0.0099(2) -0.0118(3)
Cl1 0.0536(7) 0.0520(7) 0.0428(7) 0.0053(5) -0.0033(5) -0.0148(6)
F1 0.137(8) 0.103(10) 0.077(8) -0.022(7) -0.038(6) -0.051(9)
F2 0.161(11) 0.080(8) 0.096(10) -0.036(7) -0.008(8) -0.054(9)
F3 0.132(10) 0.090(7) 0.111(8) 0.038(6) 0.009(6) -0.070(7)
F4 0.071(7) 0.126(15) 0.121(8) 0.027(9) -0.039(5) 0.001(7)
F5 0.114(8) 0.068(6) 0.099(7) 0.030(5) 0.019(6) -0.039(6)
F6 0.091(8) 0.151(19) 0.134(10) -0.005(14) -0.029(7) 0.020(11)
F1' 0.142(14) 0.160(18) 0.100(9) 0.006(12) -0.015(8) 0.029(13)
F2' 0.147(13) 0.20(2) 0.106(10) -0.014(14) -0.033(8) 0.022(15)
F3' 0.133(16) 0.098(11) 0.187(13) 0.021(9) -0.042(12) 0.015(9)
F4' 0.084(7) 0.155(14) 0.221(16) -0.047(11) -0.004(9) -0.061(9)
F5' 0.100(9) 0.051(6) 0.181(18) -0.032(7) 0.002(9) -0.006(5)
F6' 0.112(8) 0.109(10) 0.213(14) -0.028(9) -0.018(8) -0.072(8)
F7 0.111(3) 0.103(3) 0.142(3) -0.028(3) -0.048(3) -0.031(2)
F8 0.136(3) 0.093(3) 0.106(3) -0.009(2) -0.057(2) -0.036(2)
F9 0.185(4) 0.163(4) 0.095(3) 0.060(3) -0.058(3) -0.093(4)
F10 0.074(2) 0.099(3) 0.194(4) -0.028(3) 0.001(3) -0.016(2)
F11 0.169(4) 0.136(4) 0.080(3) 0.026(2) -0.047(3) -0.050(3)
F12 0.066(2) 0.152(4) 0.195(5) -0.070(4) -0.002(3) 0.003(3)
P1 0.0597(9) 0.0586(9) 0.0616(10) -0.0026(7) -0.0122(7) -0.0237(8)
P2 0.0613(9) 0.0662(10) 0.0558(9) -0.0035(7) -0.0162(7) -0.0082(8)
N1 0.056(2) 0.037(2) 0.045(2) 0.0077(17) -0.0123(18) -0.0137(19)
N2 0.048(2) 0.049(2) 0.040(2) 0.0073(18) -0.0134(18) -0.0109(19)
N3 0.048(2) 0.038(2) 0.042(2) 0.0074(16) -0.0146(17) -0.0176(18)
N4 0.060(3) 0.035(2) 0.072(3) 0.0031(19) -0.011(2) -0.019(2)
N5 0.044(2) 0.037(2) 0.035(2) 0.0008(15) -0.0062(16) -0.0101(17)
N6 0.043(2) 0.038(2) 0.037(2) 0.0011(15) -0.0069(16) -0.0176(17)
N7 0.041(2) 0.034(2) 0.046(2) -0.0007(16) -0.0066(17) -0.0114(17)
N8 0.039(2) 0.0300(19) 0.040(2) 0.0069(15) -0.0096(16) -0.0113(16)
N9 0.057(2) 0.044(2) 0.040(2) 0.0118(17) -0.0234(18) -0.020(2)
N10 0.058(3) 0.056(3) 0.068(3) -0.003(2) -0.011(2) -0.022(2)
C1 0.044(2) 0.042(3) 0.036(3) 0.0029(19) -0.005(2) -0.013(2)
C2 0.056(3) 0.049(3) 0.049(3) 0.017(2) -0.020(2) -0.003(2)
C3 0.066(3) 0.037(3) 0.059(3) 0.013(2) -0.019(3) -0.005(3)
C4 0.045(3) 0.041(3) 0.047(3) 0.000(2) -0.002(2) -0.015(2)
C5 0.071(4) 0.045(3) 0.079(4) -0.005(3) -0.008(3) -0.028(3)
C6 0.078(4) 0.051(3) 0.082(4) 0.003(3) -0.034(3) -0.032(3)
C7 0.069(3) 0.052(3) 0.063(3) 0.011(2) -0.024(3) -0.027(3)
C8 0.089(4) 0.054(3) 0.058(3) 0.006(3) -0.030(3) -0.026(3)
C9 0.049(3) 0.045(3) 0.037(3) 0.000(2) -0.008(2) -0.016(2)
C10 0.064(3) 0.056(3) 0.053(3) -0.006(2) -0.019(2) -0.023(3)
C11 0.075(4) 0.045(3) 0.082(4) -0.012(3) -0.019(3) -0.024(3)
C12 0.064(3) 0.041(3) 0.068(3) 0.003(2) -0.018(3) -0.017(3)
C13 0.056(3) 0.040(3) 0.045(3) 0.009(2) -0.018(2) -0.016(2)
C14 0.046(2) 0.029(2) 0.035(2) 0.0037(17) -0.0138(19) -0.016(2)
C15 0.051(3) 0.049(3) 0.042(3) -0.009(2) 0.010(2) -0.020(2)
C16 0.060(3) 0.049(3) 0.035(3) -0.002(2) 0.000(2) -0.023(3)
C17 0.044(3) 0.034(2) 0.048(3) 0.004(2) -0.016(2) -0.017(2)
C18 0.070(3) 0.052(3) 0.055(3) 0.018(2) -0.037(3) -0.027(3)
C19 0.048(3) 0.046(3) 0.062(3) 0.010(2) -0.022(2) -0.011(2)
C20 0.047(3) 0.042(3) 0.050(3) 0.007(2) -0.011(2) -0.012(2)
C21 0.048(3) 0.047(3) 0.062(3) -0.001(2) -0.007(2) -0.013(2)
C22 0.040(3) 0.061(3) 0.052(3) -0.002(2) -0.006(2) -0.012(2)
C23 0.067(4) 0.078(4) 0.090(4) 0.000(3) -0.034(3) -0.015(3)
C24 0.066(4) 0.118(6) 0.088(5) -0.014(4) -0.032(3) -0.022(4)
C25 0.064(4) 0.105(6) 0.105(5) -0.033(4) -0.003(4) -0.040(4)
C26 0.067(4) 0.078(4) 0.084(4) -0.005(3) -0.006(3) -0.036(3)

loop_
_atom_type_symbol
_atom_type_description
_atom_type_scat_dispersion_real
_atom_type_scat_dispersion_imag
_atom_type_scat_source
C C 0.0033 0.0016 'International Tables Vol C Tables 4.2.6.8 and 6.1.1.4'
H H 0.0000 0.0000 'International Tables Vol C Tables 4.2.6.8 and 6.1.1.4'
N N 0.0061 0.0033 'International Tables Vol C Tables 4.2.6.8 and 6.1.1.4'
F F 0.0171 0.0103 'International Tables Vol C Tables 4.2.6.8 and 6.1.1.4'
Co Co 0.3494 0.9721 'International Tables Vol C Tables 4.2.6.8 and 6.1.1.4'
P P 0.1023 0.0942 'International Tables Vol C Tables 4.2.6.8 and 6.1.1.4'
Cl Cl 0.1484 0.1585 'International Tables Vol C Tables 4.2.6.8 and 6.1.1.4'

loop_
_geom_angle_atom_site_label_1
_geom_angle_atom_site_label_2
_geom_angle_atom_site_label_3
_geom_angle
_geom_angle_site_symmetry_1
_geom_angle_site_symmetry_3
_geom_angle_publ_flag
C1 Co1 C14 97.14(18) . . ?
C1 Co1 N5 89.88(17) . . ?
C14 Co1 N5 90.98(14) . . ?
C1 Co1 N3 80.60(17) . . ?
C14 Co1 N3 89.68(15) . . ?
N5 Co1 N3 170.46(15) . . ?
C1 Co1 N8 172.07(16) . . ?
C14 Co1 N8 81.60(15) . . ?
N5 Co1 N8 97.96(13) . . ?
N3 Co1 N8 91.55(14) . . ?
C1 Co1 Cl1 87.73(13) . . ?
C14 Co1 Cl1 174.99(13) . . ?
N5 Co1 Cl1 90.22(10) . . ?
N3 Co1 Cl1 89.95(10) . . ?
N8 Co1 Cl1 93.42(10) . . ?
F1' P1 F4' 92.5(9) . . ?
F1' P1 F3' 88.6(11) . . ?
F4' P1 F3' 89.9(7) . . ?
F1' P1 F6' 91.1(10) . . ?
F4' P1 F6' 174.0(7) . . ?
F3' P1 F6' 94.9(9) . . ?
F1' P1 F3 121.8(9) . . ?
F4' P1 F3 135.3(10) . . ?
F3' P1 F3 65.6(8) . . ?
F6' P1 F3 45.1(5) . . ?
F1' P1 F6 80.9(10) . . ?
F4' P1 F6 118.4(10) . . ?
F3' P1 F6 150.0(10) . . ?
F6' P1 F6 57.5(7) . . ?
F3 P1 F6 96.4(8) . . ?
F1' P1 F2' 178.1(12) . . ?
F4' P1 F2' 86.1(10) . . ?
F3' P1 F2' 92.7(11) . . ?
F6' P1 F2' 90.2(9) . . ?
F3 P1 F2' 60.1(8) . . ?
F6 P1 F2' 98.6(9) . . ?
F1' P1 F2 147.4(9) . . ?
F4' P1 F2 66.2(8) . . ?
F3' P1 F2 114.5(10) . . ?
F6' P1 F2 108.5(8) . . ?
F3 P1 F2 89.7(6) . . ?
F6 P1 F2 87.9(9) . . ?
F2' P1 F2 30.7(8) . . ?
F1' P1 F4 93.5(10) . . ?
F4' P1 F4 57.8(7) . . ?
F3' P1 F4 32.4(6) . . ?
F6' P1 F4 126.8(8) . . ?
F3 P1 F4 89.7(7) . . ?
F6 P1 F4 173.3(10) . . ?
F2' P1 F4 86.9(10) . . ?
F2 P1 F4 94.9(10) . . ?
F1' P1 F1 29.1(8) . . ?
F4' P1 F1 114.9(8) . . ?
F3' P1 F1 71.3(10) . . ?
F6' P1 F1 70.1(8) . . ?
F3 P1 F1 92.9(7) . . ?
F6 P1 F1 86.7(10) . . ?
F2' P1 F1 152.8(10) . . ?
F2 P1 F1 174.2(9) . . ?
F4 P1 F1 90.3(9) . . ?
F1' P1 F5 58.0(7) . . ?
F4' P1 F5 41.9(6) . . ?
F3' P1 F5 110.1(8) . . ?
F6' P1 F5 138.2(9) . . ?
F3 P1 F5 175.6(6) . . ?
F6 P1 F5 88.0(8) . . ?
F2' P1 F5 120.2(10) . . ?
F2 P1 F5 91.3(7) . . ?
F4 P1 F5 85.9(7) . . ?
F1 P1 F5 86.5(6) . . ?
F1' P1 F5' 93.6(10) . . ?
F4' P1 F5' 92.5(8) . . ?
F3' P1 F5' 176.6(11) . . ?
F6' P1 F5' 82.5(7) . . ?
F3 P1 F5' 111.1(8) . . ?
F6 P1 F5' 28.6(8) . . ?
F2' P1 F5' 85.2(10) . . ?
F2 P1 F5' 64.6(9) . . ?
F4 P1 F5' 149.7(8) . . ?
F1 P1 F5' 109.6(9) . . ?
F5 P1 F5' 73.2(8) . . ?
F12 P2 F9 95.3(3) . . ?
F12 P2 F7 90.7(2) . . ?
F9 P2 F7 90.2(2) . . ?
F12 P2 F11 89.5(3) . . ?
F9 P2 F11 174.6(3) . . ?
F7 P2 F11 92.3(2) . . ?
F12 P2 F10 176.5(3) . . ?
F9 P2 F10 88.0(3) . . ?
F7 P2 F10 90.4(2) . . ?
F11 P2 F10 87.2(2) . . ?
F12 P2 F8 90.9(2) . . ?
F9 P2 F8 89.8(2) . . ?
F7 P2 F8 178.4(2) . . ?
F11 P2 F8 87.6(2) . . ?
F10 P2 F8 88.0(2) . . ?
C1 N1 C3 110.6(4) . . ?
C1 N1 C4 114.8(4) . . ?
C3 N1 C4 133.4(4) . . ?
C1 N2 C2 110.0(4) . . ?
C1 N2 C8 122.1(4) . . ?
C2 N2 C8 126.6(4) . . ?
C7 N3 C4 114.1(4) . . ?
C7 N3 Co1 130.3(3) . . ?
C4 N3 Co1 115.4(3) . . ?
C4 N4 C5 114.1(4) . . ?
C13 N5 C9 116.8(4) . . ?
C13 N5 Co1 117.9(3) . . ?
C9 N5 Co1 125.3(3) . . ?
C14 N6 C16 110.6(4) . . ?
C14 N6 C17 119.1(3) . . ?
C16 N6 C17 129.9(4) . . ?
C14 N7 C15 110.6(4) . . ?
C14 N7 C21 126.7(4) . . ?
C15 N7 C21 122.5(4) . . ?
C20 N8 C17 115.2(4) . . ?
C20 N8 Co1 130.4(3) . . ?
C17 N8 Co1 114.3(3) . . ?
C17 N9 C18 114.3(4) . . ?
C22 N10 C26 117.6(5) . . ?
N2 C1 N1 105.9(4) . . ?
N2 C1 Co1 135.7(4) . . ?
N1 C1 Co1 118.1(3) . . ?
C3 C2 N2 107.3(4) . . ?
C3 C2 H2 126.4 . . ?
N2 C2 H2 126.4 . . ?
C2 C3 N1 106.2(4) . . ?
C2 C3 H3 126.9 . . ?
N1 C3 H3 126.9 . . ?
N4 C4 N3 128.8(4) . . ?
N4 C4 N1 120.3(4) . . ?
N3 C4 N1 110.8(4) . . ?
N4 C5 C6 123.2(5) . . ?
N4 C5 H5 118.4 . . ?
C6 C5 H5 118.4 . . ?
C5 C6 C7 117.8(5) . . ?
C5 C6 H6 121.1 . . ?
C7 C6 H6 121.1 . . ?
N3 C7 C6 122.0(5) . . ?
N3 C7 H7 119.0 . . ?
C6 C7 H7 119.0 . . ?
N2 C8 C9 115.9(4) . . ?
N2 C8 H8A 108.3 . . ?
C9 C8 H8A 108.3 . . ?
N2 C8 H8B 108.3 . . ?
C9 C8 H8B 108.3 . . ?
H8A C8 H8B 107.4 . . ?
N5 C9 C10 120.8(4) . . ?
N5 C9 C8 125.1(4) . . ?
C10 C9 C8 114.1(4) . . ?
C11 C10 C9 120.7(5) . . ?
C11 C10 H10 119.7 . . ?
C9 C10 H10 119.7 . . ?
C12 C11 C10 118.4(5) . . ?
C12 C11 H11 120.8 . . ?
C10 C11 H11 120.8 . . ?
C13 C12 C11 119.6(5) . . ?
C13 C12 H12 120.2 . . ?
C11 C12 H12 120.2 . . ?
C12 C13 N5 123.6(4) . . ?
C12 C13 H13 118.2 . . ?
N5 C13 H13 118.2 . . ?
N7 C14 N6 104.6(3) . . ?
N7 C14 Co1 142.9(3) . . ?
N6 C14 Co1 112.5(3) . . ?
C16 C15 N7 108.4(4) . . ?
C16 C15 H15 125.8 . . ?
N7 C15 H15 125.8 . . ?
C15 C16 N6 105.8(4) . . ?
C15 C16 H16 127.1 . . ?
N6 C16 H16 127.1 . . ?
N9 C17 N8 128.4(4) . . ?
N9 C17 N6 119.8(4) . . ?
N8 C17 N6 111.8(4) . . ?
N9 C18 C19 123.6(4) . . ?
N9 C18 H18 118.2 . . ?
C19 C18 H18 118.2 . . ?
C18 C19 C20 116.8(4) . . ?
C18 C19 H19 121.6 . . ?
C20 C19 H19 121.6 . . ?
N8 C20 C19 121.6(4) . . ?
N8 C20 H20 119.2 . . ?
C19 C20 H20 119.2 . . ?
N7 C21 C22 112.2(4) . . ?
N7 C21 H21A 109.2 . . ?
C22 C21 H21A 109.2 . . ?
N7 C21 H21B 109.2 . . ?
C22 C21 H21B 109.2 . . ?
H21A C21 H21B 107.9 . . ?
N10 C22 C23 122.8(5) . . ?
N10 C22 C21 118.4(4) . . ?
C23 C22 C21 118.8(5) . . ?
C22 C23 C24 118.5(6) . . ?
C22 C23 H23 120.8 . . ?
C24 C23 H23 120.8 . . ?
C25 C24 C23 119.0(6) . . ?
C25 C24 H24 120.5 . . ?
C23 C24 H24 120.5 . . ?
C24 C25 C26 119.1(6) . . ?
C24 C25 H25 120.4 . . ?
C26 C25 H25 120.4 . . ?
N10 C26 C25 123.0(6) . . ?
N10 C26 H26 118.5 . . ?
C25 C26 H26 118.5 . . ?

loop_
_geom_bond_atom_site_label_1
_geom_bond_atom_site_label_2
_geom_bond_distance
_geom_bond_site_symmetry_2
_geom_bond_publ_flag
Co1 C1 1.815(4) . ?
Co1 C14 1.913(4) . ?
Co1 N5 1.972(3) . ?
Co1 N3 1.976(3) . ?
Co1 N8 2.005(3) . ?
Co1 Cl1 2.2532(12) . ?
F1 P1 1.588(13) . ?
F2 P1 1.553(14) . ?
F3 P1 1.532(7) . ?
F4 P1 1.567(14) . ?
F5 P1 1.596(8) . ?
F6 P1 1.532(16) . ?
F1' P1 1.489(18) . ?
F2' P1 1.535(17) . ?
F3' P1 1.511(18) . ?
F4' P1 1.497(9) . ?
F5' P1 1.597(16) . ?
F6' P1 1.529(8) . ?
F7 P2 1.550(3) . ?
F8 P2 1.598(4) . ?
F9 P2 1.538(4) . ?
F10 P2 1.583(4) . ?
F11 P2 1.567(4) . ?
F12 P2 1.510(4) . ?
N1 C1 1.358(5) . ?
N1 C3 1.364(5) . ?
N1 C4 1.406(5) . ?
N2 C1 1.314(5) . ?
N2 C2 1.389(5) . ?
N2 C8 1.439(6) . ?
N3 C7 1.337(5) . ?
N3 C4 1.343(5) . ?
N4 C4 1.304(5) . ?
N4 C5 1.338(6) . ?
N5 C13 1.351(5) . ?
N5 C9 1.354(5) . ?
N6 C14 1.370(5) . ?
N6 C16 1.390(5) . ?
N6 C17 1.393(5) . ?
N7 C14 1.334(5) . ?
N7 C15 1.382(5) . ?
N7 C21 1.464(5) . ?
N8 C20 1.327(5) . ?
N8 C17 1.350(5) . ?
N9 C17 1.307(5) . ?
N9 C18 1.328(6) . ?
N10 C22 1.323(6) . ?
N10 C26 1.329(6) . ?
C2 C3 1.341(6) . ?
C2 H2 0.9300 . ?
C3 H3 0.9300 . ?
C5 C6 1.344(7) . ?
C5 H5 0.9300 . ?
C6 C7 1.360(6) . ?
C6 H6 0.9300 . ?
C7 H7 0.9300 . ?
C8 C9 1.506(6) . ?
C8 H8A 0.9700 . ?
C8 H8B 0.9700 . ?
C9 C10 1.380(6) . ?
C10 C11 1.360(7) . ?
C10 H10 0.9300 . ?
C11 C12 1.359(7) . ?
C11 H11 0.9300 . ?
C12 C13 1.347(6) . ?
C12 H12 0.9300 . ?
C13 H13 0.9300 . ?
C15 C16 1.324(6) . ?
C15 H15 0.9300 . ?
C16 H16 0.9300 . ?
C18 C19 1.372(6) . ?
C18 H18 0.9300 . ?
C19 C20 1.383(6) . ?
C19 H19 0.9300 . ?
C20 H20 0.9300 . ?
C21 C22 1.504(6) . ?
C21 H21A 0.9700 . ?
C21 H21B 0.9700 . ?
C22 C23 1.378(7) . ?
C23 C24 1.381(8) . ?
C23 H23 0.9300 . ?
C24 C25 1.345(9) . ?
C24 H24 0.9300 . ?
C25 C26 1.375(8) . ?
C25 H25 0.9300 . ?
C26 H26 0.9300 . ?

loop_
_geom_torsion_atom_site_label_1
_geom_torsion_atom_site_label_2
_geom_torsion_atom_site_label_3
_geom_torsion_atom_site_label_4
_geom_torsion
_geom_torsion_site_symmetry_1
_geom_torsion_site_symmetry_2
_geom_torsion_site_symmetry_3
_geom_torsion_site_symmetry_4
_geom_torsion_publ_flag
C1 Co1 N3 C7 174.2(4) . . . . ?
C14 Co1 N3 C7 -88.5(4) . . . . ?
N5 Co1 N3 C7 177.5(7) . . . . ?
N8 Co1 N3 C7 -6.9(4) . . . . ?
Cl1 Co1 N3 C7 86.5(4) . . . . ?
C1 Co1 N3 C4 -0.6(3) . . . . ?
C14 Co1 N3 C4 96.7(3) . . . . ?
N5 Co1 N3 C4 2.7(10) . . . . ?
N8 Co1 N3 C4 178.3(3) . . . . ?
Cl1 Co1 N3 C4 -88.3(3) . . . . ?
C1 Co1 N5 C13 164.2(3) . . . . ?
C14 Co1 N5 C13 67.1(3) . . . . ?
N3 Co1 N5 C13 161.0(7) . . . . ?
N8 Co1 N5 C13 -14.5(3) . . . . ?
Cl1 Co1 N5 C13 -108.0(3) . . . . ?
C1 Co1 N5 C9 -13.4(4) . . . . ?
C14 Co1 N5 C9 -110.5(3) . . . . ?
N3 Co1 N5 C9 -16.6(10) . . . . ?
N8 Co1 N5 C9 167.8(3) . . . . ?
Cl1 Co1 N5 C9 74.4(3) . . . . ?
C1 Co1 N8 C20 102.8(12) . . . . ?
C14 Co1 N8 C20 -175.8(4) . . . . ?
N5 Co1 N8 C20 -86.0(4) . . . . ?
N3 Co1 N8 C20 94.7(4) . . . . ?
Cl1 Co1 N8 C20 4.7(4) . . . . ?
C1 Co1 N8 C17 -74.9(12) . . . . ?
C14 Co1 N8 C17 6.5(3) . . . . ?
N5 Co1 N8 C17 96.3(3) . . . . ?
N3 Co1 N8 C17 -83.0(3) . . . . ?
Cl1 Co1 N8 C17 -173.0(3) . . . . ?
C2 N2 C1 N1 1.2(5) . . . . ?
C8 N2 C1 N1 -166.5(4) . . . . ?
C2 N2 C1 Co1 174.4(4) . . . . ?
C8 N2 C1 Co1 6.8(7) . . . . ?
C3 N1 C1 N2 -0.6(5) . . . . ?
C4 N1 C1 N2 168.5(3) . . . . ?
C3 N1 C1 Co1 -175.3(3) . . . . ?
C4 N1 C1 Co1 -6.1(5) . . . . ?
C14 Co1 C1 N2 102.5(5) . . . . ?
N5 Co1 C1 N2 11.6(5) . . . . ?
N3 Co1 C1 N2 -169.0(5) . . . . ?
N8 Co1 C1 N2 -177.1(9) . . . . ?
Cl1 Co1 C1 N2 -78.7(4) . . . . ?
C14 Co1 C1 N1 -84.8(3) . . . . ?
N5 Co1 C1 N1 -175.8(3) . . . . ?
N3 Co1 C1 N1 3.6(3) . . . . ?
N8 Co1 C1 N1 -4.5(14) . . . . ?
Cl1 Co1 C1 N1 94.0(3) . . . . ?
C1 N2 C2 C3 -1.4(5) . . . . ?
C8 N2 C2 C3 165.6(4) . . . . ?
N2 C2 C3 N1 0.9(5) . . . . ?
C1 N1 C3 C2 -0.2(5) . . . . ?
C4 N1 C3 C2 -166.6(4) . . . . ?
C5 N4 C4 N3 1.9(7) . . . . ?
C5 N4 C4 N1 176.9(4) . . . . ?
C7 N3 C4 N4 -2.6(7) . . . . ?
Co1 N3 C4 N4 173.1(4) . . . . ?
C7 N3 C4 N1 -178.0(4) . . . . ?
Co1 N3 C4 N1 -2.4(4) . . . . ?
C1 N1 C4 N4 -170.7(4) . . . . ?
C3 N1 C4 N4 -4.7(7) . . . . ?
C1 N1 C4 N3 5.2(5) . . . . ?
C3 N1 C4 N3 171.2(4) . . . . ?
C4 N4 C5 C6 0.4(7) . . . . ?
N4 C5 C6 C7 -1.7(8) . . . . ?
C4 N3 C7 C6 1.0(7) . . . . ?
Co1 N3 C7 C6 -173.8(4) . . . . ?
C5 C6 C7 N3 0.9(8) . . . . ?
C1 N2 C8 C9 -25.9(7) . . . . ?
C2 N2 C8 C9 168.6(4) . . . . ?
C13 N5 C9 C10 4.2(6) . . . . ?
Co1 N5 C9 C10 -178.2(3) . . . . ?
C13 N5 C9 C8 -178.7(4) . . . . ?
Co1 N5 C9 C8 -1.1(6) . . . . ?
N2 C8 C9 N5 22.8(7) . . . . ?
N2 C8 C9 C10 -159.9(4) . . . . ?
N5 C9 C10 C11 -3.2(7) . . . . ?
C8 C9 C10 C11 179.4(5) . . . . ?
C9 C10 C11 C12 0.4(8) . . . . ?
C10 C11 C12 C13 1.1(8) . . . . ?
C11 C12 C13 N5 0.0(7) . . . . ?
C9 N5 C13 C12 -2.7(6) . . . . ?
Co1 N5 C13 C12 179.5(3) . . . . ?
C15 N7 C14 N6 0.0(4) . . . . ?
C21 N7 C14 N6 173.9(3) . . . . ?
C15 N7 C14 Co1 178.3(4) . . . . ?
C21 N7 C14 Co1 -7.8(7) . . . . ?
C16 N6 C14 N7 0.2(4) . . . . ?
C17 N6 C14 N7 -173.5(3) . . . . ?
C16 N6 C14 Co1 -178.6(3) . . . . ?
C17 N6 C14 Co1 7.6(4) . . . . ?
C1 Co1 C14 N7 -13.4(5) . . . . ?
N5 Co1 C14 N7 76.6(5) . . . . ?
N3 Co1 C14 N7 -93.9(5) . . . . ?
N8 Co1 C14 N7 174.5(5) . . . . ?
Cl1 Co1 C14 N7 -180(75) . . . . ?
C1 Co1 C14 N6 164.8(3) . . . . ?
N5 Co1 C14 N6 -105.2(3) . . . . ?
N3 Co1 C14 N6 84.3(3) . . . . ?
N8 Co1 C14 N6 -7.3(3) . . . . ?
Cl1 Co1 C14 N6 -1.4(15) . . . . ?
C14 N7 C15 C16 -0.2(5) . . . . ?
C21 N7 C15 C16 -174.4(4) . . . . ?
N7 C15 C16 N6 0.3(5) . . . . ?
C14 N6 C16 C15 -0.4(5) . . . . ?
C17 N6 C16 C15 172.5(4) . . . . ?
C18 N9 C17 N8 -0.7(6) . . . . ?
C18 N9 C17 N6 -179.1(4) . . . . ?
C20 N8 C17 N9 -0.7(6) . . . . ?
Co1 N8 C17 N9 177.4(3) . . . . ?
C20 N8 C17 N6 177.9(3) . . . . ?
Co1 N8 C17 N6 -4.1(4) . . . . ?
C14 N6 C17 N9 176.5(3) . . . . ?
C16 N6 C17 N9 4.1(6) . . . . ?
C14 N6 C17 N8 -2.2(5) . . . . ?
C16 N6 C17 N8 -174.6(4) . . . . ?
C17 N9 C18 C19 0.8(6) . . . . ?
N9 C18 C19 C20 0.4(7) . . . . ?
C17 N8 C20 C19 2.0(6) . . . . ?
Co1 N8 C20 C19 -175.7(3) . . . . ?
C18 C19 C20 N8 -1.9(6) . . . . ?
C14 N7 C21 C22 -79.4(5) . . . . ?
C15 N7 C21 C22 93.8(5) . . . . ?
C26 N10 C22 C23 0.1(7) . . . . ?
C26 N10 C22 C21 -177.5(4) . . . . ?
N7 C21 C22 N10 -15.7(6) . . . . ?
N7 C21 C22 C23 166.6(4) . . . . ?
N10 C22 C23 C24 0.3(8) . . . . ?
C21 C22 C23 C24 177.9(5) . . . . ?
C22 C23 C24 C25 -0.3(9) . . . . ?
C23 C24 C25 C26 -0.1(9) . . . . ?
C22 N10 C26 C25 -0.5(8) . . . . ?
C24 C25 C26 N10 0.6(9) . . . . ?
